data_4514560
loop_
_publ_author_name
'Stachelek, Patrycja'
'Ward, Jonathan S.'
'Dos Santos, Paloma L.'
'Danos, Andrew'
'Colella, Marco'
'Haase, Nils'
'Raynes, Samuel J.'
'Batsanov, Andrei S.'
'Bryce, Martin R.'
'Monkman, Andrew P.'

_publ_section_title
;
 Molecular Design Strategies for Color Tuning of Blue TADF Emitters.
;
_journal_issue 30
_journal_name_full 'ACS applied materials &amp; interfaces'
_journal_page_first 27125
_journal_page_last 27133
_journal_paper_doi 10.1021/acsami.9b06364
_journal_volume 11
_journal_year 2019
_chemical_formula_moiety 'C47 H44 N2 O2 S, 1.75(C Cl2 D2)'
_chemical_formula_sum 'C48.75 H44 Cl3.5 D3.5 N2 O2 S'
_chemical_formula_weight 853.04
_chemical_melting_point 583.5(10)
_chemical_name_systematic 2,7-bis(9,9-dimethyl-acridin-10-yl)-3,6,9,9-tetramethylthioxanthene-S,S-dioxide
_space_group_crystal_system monoclinic
_space_group_IT_number 15
_space_group_name_Hall '-C 2yc'
_space_group_name_H-M_alt 'C 1 2/c 1'
_symmetry_space_group_name_Hall '-C 2yc'
_symmetry_space_group_name_H-M 'C 1 2/c 1'
_atom_sites_solution_hydrogens geom
_atom_sites_solution_primary direct
_atom_sites_solution_secondary difmap
_audit_creation_date 2018-11-20
_audit_creation_method
;
Olex2 1.2-beta
(compiled 2018.05.29 svn.r3508 for OlexSys, GUI svn.r5506)
;
_cell_angle_alpha 90
_cell_angle_beta 99.835(3)
_cell_angle_gamma 90
_cell_formula_units_Z 8
_cell_length_a 39.982(3)
_cell_length_b 12.8540(11)
_cell_length_c 16.9651(14)
_cell_measurement_reflns_used 9908
_cell_measurement_temperature 120
_cell_measurement_theta_max 29.36
_cell_measurement_theta_min 2.40
_cell_volume 8590.7(12)
_computing_cell_refinement 'SAINT v8.38A (Bruker, 2017)'
_computing_data_collection 'APEX3 v.2016.1-0 (Bruker, 2016)'
_computing_data_reduction 'SAINT v8.38A (Bruker, 2017)'
_computing_molecular_graphics 'Olex2 (Dolomanov et al., 2009)'
_computing_publication_material 'Olex2 (Dolomanov et al., 2009)'
_computing_structure_refinement 'ShelXL 2018/3  multi-CPU (Sheldrick, 2015)'
_computing_structure_solution 'ShelXS 2013/1 (Sheldrick, 2008)'
_diffrn_ambient_temperature 120
_diffrn_detector_area_resol_mean 10.4
_diffrn_detector_type 'Bruker PHOTON 100 CMOS'
_diffrn_measured_fraction_theta_full 1.000
_diffrn_measured_fraction_theta_max 1.000
_diffrn_measurement_device '3-circle area detector diffractometer'
_diffrn_measurement_device_type 'Bruker D8 Venture'
_diffrn_measurement_method '\f and \w scans'
_diffrn_radiation_monochromator 'focusing mirrors'
_diffrn_radiation_probe x-ray
_diffrn_radiation_type MoK\a
_diffrn_radiation_wavelength 0.71073
_diffrn_reflns_av_R_equivalents 0.0622
_diffrn_reflns_av_unetI/netI 0.0522
_diffrn_reflns_Laue_measured_fraction_full 1.000
_diffrn_reflns_Laue_measured_fraction_max 1.000
_diffrn_reflns_limit_h_max 47
_diffrn_reflns_limit_h_min -47
_diffrn_reflns_limit_k_max 15
_diffrn_reflns_limit_k_min -15
_diffrn_reflns_limit_l_max 20
_diffrn_reflns_limit_l_min -20
_diffrn_reflns_number 56552
_diffrn_reflns_point_group_measured_fraction_full 1.000
_diffrn_reflns_point_group_measured_fraction_max 1.000
_diffrn_reflns_theta_full 25
_diffrn_reflns_theta_max 25
_diffrn_reflns_theta_min 2.012
_diffrn_source 'microfocus sealed X-ray tube'
_diffrn_source_type 'Incoatec I\mS microsource'
_diffrn_standards_number 0
_exptl_absorpt_coefficient_mu 0.335
_exptl_absorpt_correction_T_max 1.0000
_exptl_absorpt_correction_T_min 0.8746
_exptl_absorpt_correction_type multi-scan
_exptl_absorpt_process_details
; SADABS-2016/2 (Bruker,2016/2) was used for absorption correction. wR2(int) 
  was 0.1482 before and 0.0691 after correction. The Ratio of minimum to maximum 
  transmission is 0.8746. The \l/2 correction factor is Not present.
;
_exptl_crystal_colour colourless
_exptl_crystal_density_diffrn 1.319
_exptl_crystal_description plate
_exptl_crystal_F_000 3564
_exptl_crystal_size_max 0.615
_exptl_crystal_size_mid 0.303
_exptl_crystal_size_min 0.052
_platon_squeeze_details
;  PLATON SQUEEZE program (Spek, 2015) was used.
 The unit cell contains four symmetrically related voids,  
 each containing ca. 1.5 molecule of d2-DCM (consistent with the 
 electron density map), besides one refined d2-DCM molecule per 
 asymmetric unit.
;
_refine_diff_density_max 0.893
_refine_diff_density_min -0.933
_refine_diff_density_rms 0.062
_refine_ls_extinction_coef 0.00065(9)
_refine_ls_extinction_expression Fc^*^=kFc[1+0.001xFc^2^\l^3^/sin(2\q)]^-1/4^
_refine_ls_extinction_method 'SHELXL-2018/3 (Sheldrick, 2015)'
_refine_ls_goodness_of_fit_ref 1.046
_refine_ls_hydrogen_treatment mixed
_refine_ls_matrix_type full
_refine_ls_number_parameters 513
_refine_ls_number_reflns 7567
_refine_ls_number_restraints 0
_refine_ls_restrained_S_all 1.046
_refine_ls_R_factor_all 0.0776
_refine_ls_R_factor_gt 0.0581
_refine_ls_shift/su_max 0.000
_refine_ls_shift/su_mean 0.000
_refine_ls_structure_factor_coef Fsqd
_refine_ls_weighting_details 'w=1/[\s^2^(Fo^2^)+(0.0438P)^2^+35.1050P] where P=(Fo^2^+2Fc^2^)/3'
_refine_ls_weighting_scheme calc
_refine_ls_wR_factor_gt 0.1374
_refine_ls_wR_factor_ref 0.1485
_reflns_Friedel_coverage 0.000
_reflns_number_gt 5916
_reflns_number_total 7567
_reflns_threshold_expression 'I > 2\s(I)'
_cod_data_source_file IIIa.cif
_cod_data_source_block IIIa_17s280
_cod_depositor_comments
;
The following automatic conversions were performed:

'_diffrn_radiation_probe' value 'X-ray' changed to 'x-ray' according
to
/home/data/users/saulius/crontab/automatic-downloads/current/ACS/lib/dictionaries/cif_core.dic
dictionary named 'cif_core.dic' version 2.4.2 from 2011-04-26.

Automatic conversion script
Id: cif_fix_values 4973 2017-02-22 13:04:09Z antanas 
;
_cod_original_cell_volume 8590.8(12)
_cod_database_code 4514560
_shelx_shelxl_version_number 2018/3
_shelx_space_group_comment
;
The symmetry employed for this shelxl refinement is uniquely defined
by the following loop, which should always be used as a source of
symmetry information in preference to the above space-group names.
They are only intended as comments.
;
_shelx_estimated_absorpt_t_max 0.983
_shelx_estimated_absorpt_t_min 0.820
_olex2_refinement_description
;
1. Fixed Uiso
 At 1.2 times of:
  All C(H) groups, All C(H,H) groups
2. Others
 Uiso(H14A)=Uiso(H14B)=Uiso(H14C)=FVAR(1)
 Uiso(H15A)=Uiso(H15B)=Uiso(H15C)=FVAR(2)
 Uiso(H16A)=Uiso(H16B)=Uiso(H16C)=FVAR(3)
 Uiso(H17A)=Uiso(H17B)=Uiso(H17C)=FVAR(4)
 Uiso(H31A)=Uiso(H31B)=Uiso(H31C)=FVAR(5)
 Uiso(H32A)=Uiso(H32B)=Uiso(H32C)=FVAR(6)
 Uiso(H46A)=Uiso(H46B)=Uiso(H46C)=FVAR(7)
 Uiso(H47A)=Uiso(H47B)=Uiso(H47C)=FVAR(8)
3.a Riding coordinates:
 C48(D48A,D48B)
3.b Aromatic/amide H refined with riding coordinates:
 C2(H2), C5(H5), C9(H9), C12(H12), C19(H19), C20(H20), C21(H21), C22(H22),
 C26(H26), C27(H27), C28(H28), C29(H29), C34(H34), C35(H35), C36(H36), C37(H37),
  C41(H41), C42(H42), C43(H43), C44(H44)
3.c Idealised Me refined as rotating group:
 C14(H14A,H14B,H14C), C15(H15A,H15B,H15C), C16(H16A,H16B,H16C), C17(H17A,H17B,
 H17C), C31(H31A,H31B,H31C), C32(H32A,H32B,H32C), C46(H46A,H46B,H46C), C47(H47A,
 H47B,H47C)
;
_platon_squeeze_void_probe_radius 1.20
_olex2_diffrn_ambient_temperature_device 'Oxford Cryosystems'
_olex2_submission_special_instructions 'No special instructions were received'

loop_
_space_group_symop_operation_xyz
'x, y, z'
'-x, y, -z+1/2'
'x+1/2, y+1/2, z'
'-x+1/2, y+1/2, -z+1/2'
'-x, -y, -z'
'x, -y, z-1/2'
'-x+1/2, -y+1/2, -z'
'x+1/2, -y+1/2, z-1/2'

loop_
_atom_site_label
_atom_site_type_symbol
_atom_site_fract_x
_atom_site_fract_y
_atom_site_fract_z
_atom_site_U_iso_or_equiv
_atom_site_adp_type
_atom_site_occupancy
_atom_site_site_symmetry_order
_atom_site_calc_flag
_atom_site_refinement_flags_posn
_atom_site_disorder_assembly
_atom_site_disorder_group
S S 0.45680(2) 0.42586(5) 0.59968(4) 0.01508(17) Uani 1 1 d . . .
O1 O 0.49061(5) 0.40718(16) 0.64107(11) 0.0219(5) Uani 1 1 d . . .
O2 O 0.44867(5) 0.53017(15) 0.57268(11) 0.0227(5) Uani 1 1 d . . .
N1 N 0.43270(6) 0.14701(18) 0.31861(13) 0.0181(5) Uani 1 1 d . . .
N2 N 0.35619(6) 0.33529(18) 0.80889(13) 0.0189(5) Uani 1 1 d . . .
C1 C 0.44802(7) 0.3417(2) 0.51741(15) 0.0160(6) Uani 1 1 d . . .
C2 C 0.47467(7) 0.3241(2) 0.47644(16) 0.0177(6) Uani 1 1 d . . .
H2 H 0.496138 0.355166 0.495023 0.021 Uiso 1 1 calc R . .
C3 C 0.47042(7) 0.2620(2) 0.40881(16) 0.0193(6) Uani 1 1 d . . .
C4 C 0.43857(7) 0.2156(2) 0.38656(16) 0.0177(6) Uani 1 1 d . . .
C5 C 0.41206(7) 0.2342(2) 0.42750(15) 0.0167(6) Uani 1 1 d . . .
H5 H 0.390809 0.201407 0.409816 0.020 Uiso 1 1 calc R . .
C6 C 0.41559(7) 0.2999(2) 0.49407(15) 0.0152(6) Uani 1 1 d . . .
C7 C 0.38524(7) 0.3283(2) 0.53502(15) 0.0162(6) Uani 1 1 d . . .
C8 C 0.39611(7) 0.3427(2) 0.62601(15) 0.0147(6) Uani 1 1 d . . .
C9 C 0.37372(7) 0.3238(2) 0.67893(16) 0.0170(6) Uani 1 1 d . . .
H9 H 0.351914 0.296023 0.658873 0.020 Uiso 1 1 calc R . .
C10 C 0.38242(7) 0.3445(2) 0.76035(16) 0.0176(6) Uani 1 1 d . . .
C11 C 0.41444(7) 0.3816(2) 0.79367(16) 0.0179(6) Uani 1 1 d . . .
C12 C 0.43704(7) 0.4004(2) 0.74181(16) 0.0163(6) Uani 1 1 d . . .
H12 H 0.459250 0.424833 0.762347 0.020 Uiso 1 1 calc R . .
C13 C 0.42757(7) 0.3840(2) 0.66009(15) 0.0146(6) Uani 1 1 d . . .
C14 C 0.35698(7) 0.2471(2) 0.51561(17) 0.0217(6) Uani 1 1 d . . .
H14A H 0.365537 0.178987 0.535643 0.028(5) Uiso 1 1 calc GR . .
H14B H 0.349584 0.243502 0.457550 0.028(5) Uiso 1 1 calc GR . .
H14C H 0.337734 0.267015 0.541231 0.028(5) Uiso 1 1 calc GR . .
C15 C 0.37057(7) 0.4336(2) 0.50112(17) 0.0227(6) Uani 1 1 d . . .
H15A H 0.363454 0.427751 0.443084 0.024(5) Uiso 1 1 calc GR . .
H15B H 0.387993 0.487627 0.512905 0.024(5) Uiso 1 1 calc GR . .
H15C H 0.350961 0.452086 0.525901 0.024(5) Uiso 1 1 calc GR . .
C16 C 0.49883(8) 0.2469(3) 0.36190(18) 0.0284(7) Uani 1 1 d . . .
H16A H 0.505418 0.173416 0.363434 0.087(9) Uiso 1 1 calc GR . .
H16B H 0.518368 0.289312 0.385478 0.087(9) Uiso 1 1 calc GR . .
H16C H 0.491186 0.268236 0.306278 0.087(9) Uiso 1 1 calc GR . .
C17 C 0.42429(8) 0.4039(3) 0.88175(17) 0.0274(7) Uani 1 1 d . . .
H17A H 0.447870 0.428144 0.892984 0.059(7) Uiso 1 1 calc GR . .
H17B H 0.422066 0.340332 0.912283 0.059(7) Uiso 1 1 calc GR . .
H17C H 0.409353 0.457856 0.897272 0.059(7) Uiso 1 1 calc GR . .
C18 C 0.42175(7) 0.1905(2) 0.24260(16) 0.0163(6) Uani 1 1 d . . .
C19 C 0.41285(8) 0.2954(2) 0.23527(17) 0.0223(6) Uani 1 1 d . . .
H19 H 0.414944 0.337760 0.281758 0.027 Uiso 1 1 calc R . .
C20 C 0.40107(8) 0.3382(2) 0.16141(17) 0.0255(7) Uani 1 1 d . . .
H20 H 0.394854 0.409582 0.157315 0.031 Uiso 1 1 calc R . .
C21 C 0.39825(8) 0.2780(2) 0.09330(17) 0.0275(7) Uani 1 1 d . . .
H21 H 0.390220 0.307481 0.042205 0.033 Uiso 1 1 calc R . .
C22 C 0.40723(8) 0.1748(2) 0.10049(17) 0.0241(7) Uani 1 1 d . . .
H22 H 0.405277 0.133696 0.053381 0.029 Uiso 1 1 calc R . .
C23 C 0.41908(7) 0.1280(2) 0.17400(16) 0.0171(6) Uani 1 1 d . . .
C24 C 0.42525(8) 0.0114(2) 0.17936(16) 0.0215(6) Uani 1 1 d . . .
C25 C 0.44417(7) -0.0205(2) 0.26147(16) 0.0178(6) Uani 1 1 d . . .
C26 C 0.45744(7) -0.1206(2) 0.27431(18) 0.0230(7) Uani 1 1 d . . .
H26 H 0.456887 -0.165706 0.229742 0.028 Uiso 1 1 calc R . .
C27 C 0.47139(8) -0.1566(2) 0.34977(19) 0.0261(7) Uani 1 1 d . . .
H27 H 0.480272 -0.225198 0.356635 0.031 Uiso 1 1 calc R . .
C28 C 0.47223(7) -0.0916(2) 0.41481(18) 0.0246(7) Uani 1 1 d . . .
H28 H 0.481254 -0.116042 0.466968 0.030 Uiso 1 1 calc R . .
C29 C 0.45997(7) 0.0089(2) 0.40426(17) 0.0206(6) Uani 1 1 d . . .
H29 H 0.461040 0.053713 0.449175 0.025 Uiso 1 1 calc R . .
C30 C 0.44597(7) 0.0453(2) 0.32783(16) 0.0167(6) Uani 1 1 d . . .
C31 C 0.44377(12) -0.0257(3) 0.1131(2) 0.0485(11) Uani 1 1 d . . .
H31A H 0.445842 -0.101626 0.115119 0.050(7) Uiso 1 1 calc GR . .
H31B H 0.466449 0.005595 0.120412 0.050(7) Uiso 1 1 calc GR . .
H31C H 0.430932 -0.004773 0.061008 0.050(7) Uiso 1 1 calc GR . .
C32 C 0.39002(9) -0.0402(3) 0.1680(2) 0.0417(10) Uani 1 1 d . . .
H32A H 0.377871 -0.016726 0.210290 0.062(7) Uiso 1 1 calc GR . .
H32B H 0.392652 -0.115950 0.170762 0.062(7) Uiso 1 1 calc GR . .
H32C H 0.377087 -0.020670 0.115708 0.062(7) Uiso 1 1 calc GR . .
C33 C 0.33541(7) 0.4220(2) 0.81367(16) 0.0197(6) Uani 1 1 d . . .
C34 C 0.34159(8) 0.5150(2) 0.77534(18) 0.0256(7) Uani 1 1 d . . .
H34 H 0.359967 0.518290 0.746558 0.031 Uiso 1 1 calc R . .
C35 C 0.32160(9) 0.6014(3) 0.7786(2) 0.0329(8) Uani 1 1 d . . .
H35 H 0.326121 0.663573 0.751946 0.040 Uiso 1 1 calc R . .
C36 C 0.29493(9) 0.5976(3) 0.8206(2) 0.0359(8) Uani 1 1 d . . .
H36 H 0.281048 0.656964 0.823486 0.043 Uiso 1 1 calc R . .
C37 C 0.28878(8) 0.5067(3) 0.85815(19) 0.0311(8) Uani 1 1 d . . .
H37 H 0.270307 0.504698 0.886674 0.037 Uiso 1 1 calc R . .
C38 C 0.30837(7) 0.4172(2) 0.85642(17) 0.0229(7) Uani 1 1 d . . .
C39 C 0.29923(8) 0.3171(3) 0.89675(19) 0.0291(7) Uani 1 1 d . . .
C40 C 0.32615(7) 0.2342(2) 0.89577(17) 0.0219(6) Uani 1 1 d . . .
C41 C 0.32385(8) 0.1406(3) 0.93717(18) 0.0289(7) Uani 1 1 d . . .
H41 H 0.305968 0.132508 0.967028 0.035 Uiso 1 1 calc R . .
C42 C 0.34648(8) 0.0603(3) 0.93617(19) 0.0299(7) Uani 1 1 d . . .
H42 H 0.344044 -0.002522 0.964172 0.036 Uiso 1 1 calc R . .
C43 C 0.37295(8) 0.0724(3) 0.89360(18) 0.0270(7) Uani 1 1 d . . .
H43 H 0.388898 0.017779 0.892765 0.032 Uiso 1 1 calc R . .
C44 C 0.37618(7) 0.1632(2) 0.85257(17) 0.0212(6) Uani 1 1 d . . .
H44 H 0.394500 0.170964 0.824009 0.025 Uiso 1 1 calc R . .
C45 C 0.35282(7) 0.2443(2) 0.85240(16) 0.0187(6) Uani 1 1 d . . .
C46 C 0.29583(12) 0.3417(3) 0.9846(2) 0.0564(12) Uani 1 1 d . . .
H46A H 0.317475 0.368395 1.013318 0.071(8) Uiso 1 1 calc GR . .
H46B H 0.289784 0.278006 1.010734 0.071(8) Uiso 1 1 calc GR . .
H46C H 0.278069 0.394039 0.985300 0.071(8) Uiso 1 1 calc GR . .
C47 C 0.26538(9) 0.2767(3) 0.8514(3) 0.0565(12) Uani 1 1 d . . .
H47A H 0.259543 0.211428 0.875620 0.053(7) Uiso 1 1 calc GR . .
H47B H 0.267331 0.264372 0.795316 0.053(7) Uiso 1 1 calc GR . .
H47C H 0.247588 0.328343 0.854056 0.053(7) Uiso 1 1 calc GR . .
Cl1 Cl 0.30080(3) 0.06866(17) 0.64676(10) 0.1146(7) Uani 1 1 d . A 1
Cl2 Cl 0.32072(4) -0.11131(10) 0.75117(11) 0.0968(5) Uani 1 1 d . A 1
C48 C 0.30286(12) 0.0126(4) 0.7400(3) 0.0670(13) Uani 1 1 d . A 1
D48A D 0.279573 0.008731 0.752289 0.080 Uiso 1 1 d R A 1
D48B D 0.316173 0.059031 0.780149 0.080 Uiso 1 1 d R A 1

loop_
_atom_site_aniso_label
_atom_site_aniso_U_11
_atom_site_aniso_U_22
_atom_site_aniso_U_33
_atom_site_aniso_U_23
_atom_site_aniso_U_13
_atom_site_aniso_U_12
S 0.0189(3) 0.0161(3) 0.0111(3) -0.0020(3) 0.0050(3) -0.0027(3)
O1 0.0186(10) 0.0314(12) 0.0161(10) -0.0057(9) 0.0044(8) -0.0034(9)
O2 0.0339(12) 0.0168(10) 0.0193(10) -0.0004(8) 0.0100(9) -0.0025(9)
N1 0.0274(13) 0.0171(12) 0.0104(11) -0.0029(9) 0.0050(10) 0.0014(10)
N2 0.0233(13) 0.0198(13) 0.0161(12) 0.0012(10) 0.0106(10) 0.0024(10)
C1 0.0240(15) 0.0151(14) 0.0097(13) 0.0015(11) 0.0052(11) 0.0031(11)
C2 0.0206(14) 0.0176(15) 0.0148(14) 0.0007(11) 0.0025(11) -0.0027(12)
C3 0.0243(15) 0.0211(15) 0.0138(13) 0.0021(12) 0.0068(11) 0.0018(12)
C4 0.0271(15) 0.0157(14) 0.0102(13) 0.0002(11) 0.0035(11) 0.0012(12)
C5 0.0200(14) 0.0172(14) 0.0126(13) 0.0014(11) 0.0022(11) -0.0007(11)
C6 0.0207(14) 0.0165(14) 0.0086(12) 0.0043(11) 0.0028(11) 0.0019(11)
C7 0.0197(14) 0.0182(15) 0.0110(13) 0.0011(11) 0.0040(11) 0.0006(12)
C8 0.0199(14) 0.0119(13) 0.0127(13) 0.0016(11) 0.0043(11) 0.0025(11)
C9 0.0197(14) 0.0138(14) 0.0180(14) -0.0020(11) 0.0045(11) 0.0010(11)
C10 0.0241(15) 0.0144(14) 0.0162(14) 0.0027(11) 0.0094(12) 0.0036(11)
C11 0.0230(15) 0.0175(14) 0.0138(13) -0.0001(11) 0.0048(11) 0.0035(12)
C12 0.0185(14) 0.0157(14) 0.0150(13) -0.0009(11) 0.0037(11) 0.0023(11)
C13 0.0203(14) 0.0117(13) 0.0129(13) -0.0004(11) 0.0056(11) 0.0033(11)
C14 0.0218(15) 0.0264(17) 0.0174(14) -0.0046(12) 0.0044(12) -0.0046(13)
C15 0.0245(15) 0.0246(16) 0.0188(14) 0.0005(12) 0.0034(12) 0.0045(13)
C16 0.0294(17) 0.0344(19) 0.0244(16) -0.0089(14) 0.0128(14) -0.0047(14)
C17 0.0277(16) 0.042(2) 0.0136(14) -0.0035(13) 0.0063(12) 0.0008(14)
C18 0.0167(14) 0.0196(15) 0.0137(13) 0.0005(11) 0.0056(11) -0.0030(11)
C19 0.0315(17) 0.0185(15) 0.0179(15) -0.0040(12) 0.0066(12) -0.0005(13)
C20 0.0361(18) 0.0195(16) 0.0212(15) 0.0020(13) 0.0060(13) 0.0014(13)
C21 0.0426(19) 0.0247(17) 0.0141(14) 0.0053(13) 0.0016(13) -0.0010(14)
C22 0.0339(17) 0.0238(16) 0.0150(14) -0.0040(12) 0.0047(12) -0.0057(13)
C23 0.0193(14) 0.0182(15) 0.0150(13) -0.0012(11) 0.0065(11) -0.0025(12)
C24 0.0341(17) 0.0173(15) 0.0148(14) -0.0032(12) 0.0093(13) 0.0006(13)
C25 0.0190(14) 0.0191(15) 0.0169(14) -0.0013(12) 0.0071(11) -0.0033(12)
C26 0.0240(15) 0.0175(15) 0.0286(16) -0.0032(13) 0.0076(13) -0.0015(12)
C27 0.0254(16) 0.0148(15) 0.0373(18) 0.0036(13) 0.0032(14) 0.0000(12)
C28 0.0249(16) 0.0207(16) 0.0265(16) 0.0061(13) -0.0004(13) -0.0026(13)
C29 0.0234(15) 0.0207(16) 0.0180(14) -0.0001(12) 0.0046(12) -0.0033(12)
C30 0.0163(14) 0.0169(14) 0.0181(14) 0.0005(11) 0.0062(11) -0.0020(11)
C31 0.089(3) 0.035(2) 0.0280(19) 0.0036(16) 0.030(2) 0.026(2)
C32 0.052(2) 0.0300(19) 0.035(2) 0.0096(15) -0.0156(17) -0.0190(17)
C33 0.0230(15) 0.0200(15) 0.0155(13) -0.0034(12) 0.0018(11) 0.0022(12)
C34 0.0292(17) 0.0279(17) 0.0206(15) -0.0018(13) 0.0066(13) 0.0022(14)
C35 0.041(2) 0.0242(18) 0.0331(18) 0.0027(14) 0.0050(15) 0.0049(15)
C36 0.0360(19) 0.031(2) 0.040(2) -0.0005(16) 0.0053(16) 0.0123(15)
C37 0.0224(16) 0.040(2) 0.0317(18) -0.0036(15) 0.0080(14) 0.0059(14)
C38 0.0200(15) 0.0301(17) 0.0184(14) -0.0031(13) 0.0025(12) 0.0010(13)
C39 0.0232(16) 0.0346(19) 0.0328(18) 0.0017(15) 0.0146(14) 0.0030(14)
C40 0.0211(15) 0.0284(17) 0.0167(14) -0.0003(13) 0.0043(12) -0.0016(13)
C41 0.0263(16) 0.0378(19) 0.0248(16) 0.0050(14) 0.0107(13) -0.0030(14)
C42 0.0328(18) 0.0285(18) 0.0286(17) 0.0091(14) 0.0063(14) -0.0017(14)
C43 0.0270(16) 0.0265(17) 0.0271(16) 0.0027(14) 0.0035(13) 0.0034(14)
C44 0.0214(15) 0.0250(16) 0.0186(14) -0.0008(12) 0.0077(12) -0.0010(12)
C45 0.0216(14) 0.0231(16) 0.0113(13) -0.0012(11) 0.0026(11) 0.0002(12)
C46 0.085(3) 0.047(2) 0.052(2) 0.012(2) 0.052(2) 0.019(2)
C47 0.0234(19) 0.045(2) 0.099(4) 0.016(2) 0.005(2) -0.0024(17)
Cl1 0.0368(6) 0.196(2) 0.1079(12) 0.0748(13) 0.0025(7) -0.0118(9)
Cl2 0.0932(10) 0.0466(7) 0.1402(14) -0.0102(8) -0.0093(9) -0.0152(7)
C48 0.056(3) 0.067(3) 0.070(3) 0.008(3) -0.012(2) -0.007(2)

loop_
_atom_type_symbol
_atom_type_description
_atom_type_scat_dispersion_real
_atom_type_scat_dispersion_imag
_atom_type_scat_source
C C 0.0033 0.0016 'International Tables Vol C Tables 4.2.6.8 and 6.1.1.4'
H H 0.0000 0.0000 'International Tables Vol C Tables 4.2.6.8 and 6.1.1.4'
Cl Cl 0.1484 0.1585 'International Tables Vol C Tables 4.2.6.8 and 6.1.1.4'
N N 0.0061 0.0033 'International Tables Vol C Tables 4.2.6.8 and 6.1.1.4'
O O 0.0106 0.0060 'International Tables Vol C Tables 4.2.6.8 and 6.1.1.4'
S S 0.1246 0.1234 'International Tables Vol C Tables 4.2.6.8 and 6.1.1.4'
D D 0.0000 0.0000 'International Tables Vol C Tables 4.2.6.8 and 6.1.1.4'

loop_
_exptl_crystal_face_index_h
_exptl_crystal_face_index_k
_exptl_crystal_face_index_l
_exptl_crystal_face_perp_dist
2.00 1.00 2.00 0.1950
0.00 -1.00 0.00 0.1040
0.00 -2.00 1.00 0.1540
0.00 1.00 0.00 0.1510
0.00 1.00 -1.00 0.1380
1.00 0.00 0.00 0.0260
-1.00 0.00 0.00 0.0230
0.00 0.00 -1.00 0.2950

loop_
_geom_angle_atom_site_label_1
_geom_angle_atom_site_label_2
_geom_angle_atom_site_label_3
_geom_angle
O1 S O2 117.11(12)
O1 S C1 109.29(12)
O1 S C13 109.09(12)
O2 S C1 108.59(12)
O2 S C13 109.51(12)
C1 S C13 102.21(13)
C18 N1 C4 118.3(2)
C18 N1 C30 121.5(2)
C30 N1 C4 118.2(2)
C33 N2 C10 117.6(2)
C33 N2 C45 121.5(2)
C45 N2 C10 120.9(2)
C2 C1 S 115.6(2)
C2 C1 C6 123.4(2)
C6 C1 S 120.9(2)
C3 C2 C1 120.9(3)
C2 C3 C4 116.6(3)
C2 C3 C16 121.0(3)
C4 C3 C16 122.4(3)
C3 C4 N1 119.6(2)
C5 C4 N1 118.3(2)
C5 C4 C3 122.1(3)
C4 C5 C6 122.0(3)
C1 C6 C5 115.0(2)
C1 C6 C7 123.0(2)
C5 C6 C7 121.9(2)
C6 C7 C15 108.5(2)
C8 C7 C6 111.8(2)
C8 C7 C15 107.0(2)
C14 C7 C6 110.5(2)
C14 C7 C8 111.6(2)
C14 C7 C15 107.3(2)
C9 C8 C7 121.5(2)
C9 C8 C13 115.6(2)
C13 C8 C7 122.7(2)
C10 C9 C8 121.8(3)
C9 C10 N2 117.9(2)
C9 C10 C11 121.7(3)
C11 C10 N2 120.2(2)
C10 C11 C17 122.3(2)
C12 C11 C10 117.1(2)
C12 C11 C17 120.5(3)
C11 C12 C13 120.7(3)
C8 C13 S 121.0(2)
C12 C13 S 116.0(2)
C12 C13 C8 122.9(2)
C19 C18 N1 120.1(2)
C19 C18 C23 119.8(3)
C23 C18 N1 120.1(2)
C20 C19 C18 120.7(3)
C19 C20 C21 120.4(3)
C22 C21 C20 119.0(3)
C21 C22 C23 122.7(3)
C18 C23 C24 121.8(2)
C22 C23 C18 117.5(3)
C22 C23 C24 120.5(2)
C23 C24 C25 111.7(2)
C23 C24 C31 111.0(3)
C23 C24 C32 106.4(3)
C25 C24 C31 111.3(3)
C25 C24 C32 107.5(2)
C31 C24 C32 108.8(3)
C26 C25 C24 120.5(3)
C26 C25 C30 117.8(3)
C30 C25 C24 121.5(3)
C27 C26 C25 122.3(3)
C28 C27 C26 119.2(3)
C27 C28 C29 120.2(3)
C28 C29 C30 120.5(3)
C25 C30 N1 120.3(2)
C25 C30 C29 120.0(3)
C29 C30 N1 119.7(2)
N2 C33 C34 119.9(3)
N2 C33 C38 120.8(3)
C34 C33 C38 119.3(3)
C35 C34 C33 121.4(3)
C34 C35 C36 119.8(3)
C37 C36 C35 119.0(3)
C36 C37 C38 123.1(3)
C33 C38 C39 122.2(3)
C37 C38 C33 117.4(3)
C37 C38 C39 120.4(3)
C38 C39 C46 109.0(3)
C40 C39 C38 111.2(2)
C40 C39 C46 109.4(3)
C40 C39 C47 108.9(3)
C47 C39 C38 108.6(3)
C47 C39 C46 109.7(3)
C41 C40 C39 119.3(3)
C45 C40 C39 123.1(3)
C45 C40 C41 117.6(3)
C42 C41 C40 122.5(3)
C41 C42 C43 118.9(3)
C44 C43 C42 120.3(3)
C43 C44 C45 120.8(3)
C40 C45 N2 120.3(3)
C44 C45 N2 119.9(2)
C44 C45 C40 119.8(3)
Cl1 C48 Cl2 115.8(3)

loop_
_geom_bond_atom_site_label_1
_geom_bond_atom_site_label_2
_geom_bond_distance
S O1 1.433(2)
S O2 1.436(2)
S C1 1.754(3)
S C13 1.765(3)
N1 C4 1.438(3)
N1 C18 1.405(3)
N1 C30 1.409(4)
N2 C10 1.445(3)
N2 C33 1.401(4)
N2 C45 1.402(4)
C1 C2 1.387(4)
C1 C6 1.397(4)
C2 C3 1.385(4)
C3 C4 1.399(4)
C3 C16 1.507(4)
C4 C5 1.384(4)
C5 C6 1.398(4)
C6 C7 1.542(4)
C7 C8 1.542(4)
C7 C14 1.532(4)
C7 C15 1.546(4)
C8 C9 1.393(4)
C8 C13 1.397(4)
C9 C10 1.391(4)
C10 C11 1.392(4)
C11 C12 1.386(4)
C11 C17 1.506(4)
C12 C13 1.390(4)
C18 C19 1.395(4)
C18 C23 1.403(4)
C19 C20 1.376(4)
C20 C21 1.379(4)
C21 C22 1.375(4)
C22 C23 1.393(4)
C23 C24 1.519(4)
C24 C25 1.523(4)
C24 C31 1.525(4)
C24 C32 1.539(4)
C25 C26 1.395(4)
C25 C30 1.400(4)
C26 C27 1.386(4)
C27 C28 1.380(4)
C28 C29 1.384(4)
C29 C30 1.402(4)
C33 C34 1.402(4)
C33 C38 1.402(4)
C34 C35 1.375(4)
C35 C36 1.381(5)
C36 C37 1.372(5)
C37 C38 1.395(4)
C38 C39 1.530(4)
C39 C40 1.517(4)
C39 C46 1.552(5)
C39 C47 1.529(5)
C40 C41 1.404(4)
C40 C45 1.401(4)
C41 C42 1.375(5)
C42 C43 1.388(4)
C43 C44 1.377(4)
C44 C45 1.399(4)
Cl1 C48 1.727(5)
Cl2 C48 1.742(5)

loop_
_platon_squeeze_void_nr
_platon_squeeze_void_average_x
_platon_squeeze_void_average_y
_platon_squeeze_void_average_z
_platon_squeeze_void_volume
_platon_squeeze_void_count_electrons
_platon_squeeze_void_content
1 0.250 0.250 0.500 215 59 '1.5 molecule d2-DCM'
2 0.250 -0.250 1.000 215 59 '1.5 molecule d2-DCM'
3 0.750 0.250 0.000 215 59 '1.5 molecule d2-DCM'
4 0.750 -0.250 0.500 215 59 '1.5 molecule d2-DCM'
